data_4077216
loop_
_publ_author_name
'Shima, Takanori'
'Ito, Jun-ichi'
'Suzuki, Hiroharu'

_publ_section_title
;
 Synthesis, Characterization, and Structure Determination of the
 Heterobimetallic Polyhydride Complexes (C5Me5)Ru(\m-H)3MH3(C5Me5) (M =
 Mo, W) Containing Group VI and Group VIII Metals
;
_journal_issue 1
_journal_name_full Organometallics
_journal_page_first 10
_journal_paper_doi 10.1021/om000769k
_journal_volume 20
_journal_year 2001
_chemical_formula_sum 'C20 H36 Mo Ru'
_chemical_formula_weight 473.50
_chemical_name_systematic
;
 ?
;
_space_group_IT_number 14
_symmetry_cell_setting monoclinic
_symmetry_space_group_name_Hall '-P 2yn'
_symmetry_space_group_name_H-M 'P 1 21/n 1'
_atom_sites_solution_hydrogens geom
_atom_sites_solution_primary direct
_atom_sites_solution_secondary difmap
_audit_creation_method SHELXL-97
_cell_angle_alpha 90.00
_cell_angle_beta 107.64(2)
_cell_angle_gamma 90.00
_cell_formula_units_Z 4
_cell_length_a 11.004(4)
_cell_length_b 14.024(4)
_cell_length_c 14.149(4)
_cell_measurement_reflns_used 25
_cell_measurement_temperature 293(2)
_cell_measurement_theta_max 18
_cell_measurement_theta_min 12
_cell_volume 2080.8(12)
_computing_cell_refinement 'Rigaku/AFC Diffractometer Control'
_computing_data_collection 'Rigaku/AFC Diffractometer Control'
_computing_data_reduction teXsan
_computing_molecular_graphics 'ORTEX (P.McArdle, 1995)'
_computing_publication_material 'SHELXL-97/2 (Sheldrick,1997)'
_computing_structure_refinement 'SHELXL-97 (Sheldrick, 1997)'
_computing_structure_solution 'SHELXS-97 (Sheldrick, 1990)'
_diffrn_ambient_temperature 293(2)
_diffrn_measured_fraction_theta_full 0.997
_diffrn_measured_fraction_theta_max 0.997
_diffrn_measurement_device_type '4-circle diffractometer'
_diffrn_measurement_method 'scintillation counter'
_diffrn_radiation_monochromator graphite
_diffrn_radiation_source 'fine-focus sealed tube'
_diffrn_radiation_type MoK\a
_diffrn_radiation_wavelength 0.71069
_diffrn_reflns_av_R_equivalents 0.0157
_diffrn_reflns_av_sigmaI/netI 0.0065
_diffrn_reflns_limit_h_max 14
_diffrn_reflns_limit_h_min -13
_diffrn_reflns_limit_k_max 18
_diffrn_reflns_limit_k_min 0
_diffrn_reflns_limit_l_max 0
_diffrn_reflns_limit_l_min -18
_diffrn_reflns_number 4950
_diffrn_reflns_theta_full 27.51
_diffrn_reflns_theta_max 27.51
_diffrn_reflns_theta_min 2.53
_diffrn_standards_interval_count 150
_diffrn_standards_number 3
_exptl_absorpt_coefficient_mu 1.325
_exptl_absorpt_correction_type '\y scans(North,Phillips & Mathews,1968)'
_exptl_crystal_colour Red
_exptl_crystal_density_diffrn 1.511
_exptl_crystal_density_method 'not measured'
_exptl_crystal_description Parallelepiped
_exptl_crystal_F_000 968
_exptl_crystal_size_max 0.80
_exptl_crystal_size_mid 0.50
_exptl_crystal_size_min 0.30
_refine_diff_density_max 3.090
_refine_diff_density_min -1.556
_refine_diff_density_rms 0.113
_refine_ls_extinction_method none
_refine_ls_goodness_of_fit_ref 1.105
_refine_ls_hydrogen_treatment mixed
_refine_ls_matrix_type full
_refine_ls_number_parameters 212
_refine_ls_number_reflns 4768
_refine_ls_number_restraints 10
_refine_ls_restrained_S_all 1.104
_refine_ls_R_factor_all 0.0387
_refine_ls_R_factor_gt 0.0366
_refine_ls_shift/su_max 0.000
_refine_ls_shift/su_mean 0.000
_refine_ls_structure_factor_coef Fsqd
_refine_ls_weighting_details 'calc w=1/[\s^2^(Fo^2^)+(0.0373P)^2^+7.4322P] where P=(Fo^2^+2Fc^2^)/3'
_refine_ls_weighting_scheme calc
_refine_ls_wR_factor_gt 0.0904
_refine_ls_wR_factor_ref 0.0926
_reflns_number_gt 4560
_reflns_number_total 4768
_reflns_threshold_expression >2sigma(I)
_cod_data_source_file om000769k.cif
_cod_data_source_block rumoh6
_cod_depositor_comments
;
The following automatic conversions were performed:
'_atom_site_symetry_multiplicity' tag replaced with
'_atom_site_symmetry_multiplicity'.

Automatic conversion script
Id: cif_correct_tags 1440 2010-10-19 06:21:57Z saulius 

The following automatic conversions were performed:

'_symmetry_cell_setting' value 'Monoclinic' changed to 'monoclinic'
according to /home/saulius/struct/CIF-dictionaries/cif_core.dic
dictionary named 'cif_core.dic' version 2.4.2 from 2011-04-26.

Automatic conversion script
Id: cif_fix_values 1715 2011-07-08 13:25:40Z adriana 
;
_cod_original_cell_volume 2080.8(10)
_cod_original_sg_symbol_H-M P21/n
_cod_database_code 4077216

loop_
_symmetry_equiv_pos_as_xyz
'x, y, z'
'-x+1/2, y+1/2, -z+1/2'
'-x, -y, -z'
'x-1/2, -y-1/2, z-1/2'

loop_
_atom_site_label
_atom_site_type_symbol
_atom_site_fract_x
_atom_site_fract_y
_atom_site_fract_z
_atom_site_U_iso_or_equiv
_atom_site_adp_type
_atom_site_occupancy
_atom_site_symmetry_multiplicity
_atom_site_calc_flag
_atom_site_refinement_flags
Ru1 Ru 0.00135(2) 0.234756(19) 0.208945(19) 0.02248(8) Uani 1 1 d D
Mo1 Mo 0.09120(3) 0.18159(2) 0.07313(2) 0.02620(9) Uani 1 1 d D
H1 H -0.055(4) 0.233(4) 0.084(3) 0.059(16) Uiso 1 1 d D
H2 H 0.141(4) 0.252(4) 0.185(4) 0.08(2) Uiso 1 1 d D
H3 H 0.041(6) 0.129(3) 0.171(4) 0.10(2) Uiso 1 1 d D
H4 H -0.032(5) 0.114(4) 0.021(5) 0.09(2) Uiso 1 1 d D
H5 H 0.104(5) 0.065(3) 0.068(5) 0.11(3) Uiso 1 1 d D
H6 H 0.215(4) 0.125(4) 0.144(4) 0.068(17) Uiso 1 1 d D
C1 C 0.1898(4) 0.1435(3) -0.0470(2) 0.0272(7) Uani 1 1 d .
C2 C 0.0653(4) 0.1782(3) -0.0980(3) 0.0302(7) Uani 1 1 d .
C3 C 0.0577(4) 0.2749(3) -0.0696(3) 0.0313(8) Uani 1 1 d .
C4 C 0.1782(4) 0.3006(3) -0.0014(3) 0.0311(7) Uani 1 1 d .
C5 C 0.2594(4) 0.2191(3) 0.0126(3) 0.0292(7) Uani 1 1 d .
C6 C 0.24274(14) 0.04819(8) -0.06309(9) 0.0408(9) Uani 1 1 d .
H7 H 0.1761 0.0102 -0.1062 0.14(3) Uiso 1 1 calc R
H8 H 0.2764 0.0163 -0.0006 0.09(2) Uiso 1 1 calc R
H9 H 0.3096 0.0572 -0.0929 0.11(3) Uiso 1 1 calc R
C7 C -0.03498(18) 0.12611(10) -0.17803(9) 0.0430(10) Uani 1 1 d R
H10 H -0.1102 0.1649 -0.2002 0.074(19) Uiso 1 1 calc R
H11 H -0.0555 0.0671 -0.1520 0.10(2) Uiso 1 1 calc R
H12 H -0.0030 0.1132 -0.2328 0.072(19) Uiso 1 1 calc R
C8 C -0.0523(2) 0.34114(11) -0.11183(8) 0.0497(12) Uani 1 1 d R
H13 H -0.1221 0.3063 -0.1555 0.08(2) Uiso 1 1 calc R
H14 H -0.0268 0.3911 -0.1482 0.12(3) Uiso 1 1 calc R
H15 H -0.0785 0.3684 -0.0589 0.12(3) Uiso 1 1 calc R
C9 C 0.21600(13) 0.39868(8) 0.04173(17) 0.0502(11) Uani 1 1 d R
H16 H 0.3020 0.3970 0.0852 0.12(3) Uiso 1 1 calc R
H17 H 0.1597 0.4182 0.0783 0.13(3) Uiso 1 1 calc R
H18 H 0.2104 0.4432 -0.0110 0.068(18) Uiso 1 1 calc R
C10 C 0.39944(12) 0.21628(8) 0.06947(16) 0.0416(9) Uani 1 1 d R
H19 H 0.4241 0.2756 0.1037 0.11(3) Uiso 1 1 calc R
H20 H 0.4480 0.2063 0.0242 0.10(2) Uiso 1 1 calc R
H21 H 0.4154 0.1651 0.1167 0.11(3) Uiso 1 1 calc R
C11 C -0.02856(11) 0.19646(8) 0.34901(8) 0.0274(7) Uani 1 1 d R
C12 C 0.04622(11) 0.28240(8) 0.36260(8) 0.0259(7) Uani 1 1 d R
C13 C -0.02836(11) 0.35334(8) 0.29743(8) 0.0267(7) Uani 1 1 d R
C14 C -0.14944(11) 0.31243(8) 0.24518(9) 0.0268(7) Uani 1 1 d R
C15 C -0.14973(11) 0.21618(8) 0.27808(9) 0.0264(7) Uani 1 1 d R
C16 C 0.01140(11) 0.10394(8) 0.40259(8) 0.0435(10) Uani 1 1 d R
H22 H 0.0971 0.1095 0.4459 0.16(4) Uiso 1 1 calc R
H23 H 0.0074 0.0541 0.3553 0.13(3) Uiso 1 1 calc R
H24 H -0.0448 0.0890 0.4409 0.13(3) Uiso 1 1 calc R
C17 C 0.17450(11) 0.29784(8) 0.43600(8) 0.0378(9) Uani 1 1 d R
H25 H 0.2041 0.2393 0.4704 0.066(18) Uiso 1 1 calc R
H26 H 0.1685 0.3458 0.4828 0.09(2) Uiso 1 1 calc R
H27 H 0.2333 0.3183 0.4020 0.08(2) Uiso 1 1 calc R
C18 C 0.01067(11) 0.45533(8) 0.28941(8) 0.0448(10) Uani 1 1 d R
H28 H 0.0962 0.4649 0.3318 0.14(3) Uiso 1 1 calc R
H29 H -0.0461 0.4972 0.3093 0.14(3) Uiso 1 1 calc R
H30 H 0.0067 0.4688 0.2220 0.12(3) Uiso 1 1 calc R
C19 C -0.25864(10) 0.36292(8) 0.17320(10) 0.0426(10) Uani 1 1 d R
H31 H -0.2337 0.4269 0.1637 0.14(4) Uiso 1 1 calc R
H32 H -0.3300 0.3645 0.1989 0.12(3) Uiso 1 1 calc R
H33 H -0.2822 0.3298 0.1109 0.12(3) Uiso 1 1 calc R
C20 C -0.26216(11) 0.14884(8) 0.24783(9) 0.0388(9) Uani 1 1 d R
H34 H -0.2382 0.0884 0.2800 0.12(3) Uiso 1 1 calc R
H35 H -0.2881 0.1402 0.1772 0.09(2) Uiso 1 1 calc R
H36 H -0.3317 0.1752 0.2671 0.09(2) Uiso 1 1 calc R

loop_
_atom_site_aniso_label
_atom_site_aniso_U_11
_atom_site_aniso_U_22
_atom_site_aniso_U_33
_atom_site_aniso_U_23
_atom_site_aniso_U_13
_atom_site_aniso_U_12
Ru1 0.02282(14) 0.02522(14) 0.02110(14) -0.00009(9) 0.00922(10) -0.00153(10)
Mo1 0.03052(16) 0.02722(16) 0.02536(15) 0.00061(11) 0.01521(12) 0.00065(11)
C1 0.0352(18) 0.0284(17) 0.0225(15) 0.0028(13) 0.0154(14) 0.0024(14)
C2 0.0342(18) 0.0341(19) 0.0244(16) 0.0059(14) 0.0122(14) -0.0023(15)
C3 0.0333(18) 0.0338(19) 0.0308(18) 0.0081(15) 0.0155(15) 0.0023(15)
C4 0.0369(19) 0.0251(17) 0.0364(19) 0.0013(15) 0.0189(16) -0.0033(15)
C5 0.0299(17) 0.0334(18) 0.0276(17) 0.0009(14) 0.0136(14) -0.0031(14)
C6 0.054(3) 0.033(2) 0.042(2) 0.0010(17) 0.024(2) 0.0073(19)
C7 0.045(2) 0.052(3) 0.0304(19) 0.0013(18) 0.0078(17) -0.009(2)
C8 0.045(2) 0.044(2) 0.063(3) 0.025(2) 0.021(2) 0.014(2)
C9 0.065(3) 0.025(2) 0.063(3) -0.006(2) 0.024(3) -0.009(2)
C10 0.0302(19) 0.050(3) 0.044(2) 0.004(2) 0.0107(17) -0.0023(18)
C11 0.0322(18) 0.0284(17) 0.0242(16) -0.0005(13) 0.0126(14) -0.0007(14)
C12 0.0255(16) 0.0295(17) 0.0241(16) -0.0036(13) 0.0096(13) -0.0022(13)
C13 0.0285(16) 0.0253(16) 0.0271(16) -0.0036(13) 0.0099(13) -0.0027(13)
C14 0.0280(17) 0.0265(16) 0.0269(16) -0.0020(13) 0.0099(13) 0.0027(13)
C15 0.0285(17) 0.0283(17) 0.0263(16) -0.0065(13) 0.0144(13) -0.0050(14)
C16 0.062(3) 0.030(2) 0.040(2) 0.0072(17) 0.016(2) 0.0022(19)
C17 0.0280(18) 0.051(2) 0.0316(19) -0.0066(18) 0.0047(15) -0.0036(17)
C18 0.052(3) 0.028(2) 0.054(3) 0.0002(18) 0.016(2) -0.0094(18)
C19 0.035(2) 0.045(2) 0.042(2) -0.0036(19) 0.0035(17) 0.0111(18)
C20 0.037(2) 0.043(2) 0.041(2) -0.0106(18) 0.0185(17) -0.0158(18)

loop_
_atom_type_symbol
_atom_type_description
_atom_type_scat_dispersion_real
_atom_type_scat_dispersion_imag
_atom_type_scat_source
C C 0.0033 0.0016 'International Tables Vol C Tables 4.2.6.8 and 6.1.1.4'
H H 0.0000 0.0000 'International Tables Vol C Tables 4.2.6.8 and 6.1.1.4'
Mo Mo -1.6832 0.6857 'International Tables Vol C Tables 4.2.6.8 and 6.1.1.4'
Ru Ru -1.2594 0.8363 'International Tables Vol C Tables 4.2.6.8 and 6.1.1.4'

loop_
_geom_angle_atom_site_label_1
_geom_angle_atom_site_label_2
_geom_angle_atom_site_label_3
_geom_angle
C13 Ru1 C14 38.6
C13 Ru1 C11 64.6
C14 Ru1 C11 64.6
C13 Ru1 C12 38.5
C14 Ru1 C12 64.5
C11 Ru1 C12 38.6
C13 Ru1 C15 64.1
C14 Ru1 C15 38.3
C11 Ru1 C15 38.4
C12 Ru1 C15 64.1
C13 Ru1 Mo1 146.02(3)
C14 Ru1 Mo1 146.19(4)
C11 Ru1 Mo1 145.45(3)
C12 Ru1 Mo1 145.65(4)
C15 Ru1 Mo1 146.30(3)
C5 Mo1 C4 35.72(13)
C5 Mo1 C1 35.62(13)
C4 Mo1 C1 59.34(13)
C5 Mo1 C3 59.32(13)
C4 Mo1 C3 35.64(14)
C1 Mo1 C3 59.15(13)
C5 Mo1 C2 59.09(13)
C4 Mo1 C2 59.10(13)
C1 Mo1 C2 35.41(13)
C3 Mo1 C2 35.36(13)
C5 Mo1 Ru1 138.84(9)
C4 Mo1 Ru1 116.26(9)
C1 Mo1 Ru1 174.46(9)
C3 Mo1 Ru1 119.74(10)
C2 Mo1 Ru1 146.77(10)
C5 C1 C2 107.9(3)
C5 C1 C6 126.0(3)
C2 C1 C6 125.7(3)
C5 C1 Mo1 71.61(19)
C2 C1 Mo1 72.8(2)
C6 C1 Mo1 126.91(19)
C3 C2 C1 108.1(3)
C3 C2 C7 125.5(3)
C1 C2 C7 125.9(3)
C3 C2 Mo1 71.9(2)
C1 C2 Mo1 71.76(19)
C7 C2 Mo1 128.0(2)
C2 C3 C4 108.0(3)
C2 C3 C8 125.9(3)
C4 C3 C8 125.8(3)
C2 C3 Mo1 72.8(2)
C4 C3 Mo1 71.8(2)
C8 C3 Mo1 126.0(2)
C5 C4 C3 107.8(3)
C5 C4 C9 126.1(3)
C3 C4 C9 126.0(3)
C5 C4 Mo1 71.9(2)
C3 C4 Mo1 72.6(2)
C9 C4 Mo1 124.7(2)
C1 C5 C4 108.2(3)
C1 C5 C10 125.1(3)
C4 C5 C10 126.2(3)
C1 C5 Mo1 72.8(2)
C4 C5 Mo1 72.4(2)
C10 C5 Mo1 126.7(2)
C15 C11 C12 107.8
C15 C11 C16 126.1
C12 C11 C16 126.1
C15 C11 Ru1 71.3
C12 C11 Ru1 71.1
C16 C11 Ru1 124.9
C13 C12 C11 107.6
C13 C12 C17 125.7
C11 C12 C17 126.6
C13 C12 Ru1 70.1
C11 C12 Ru1 70.3
C17 C12 Ru1 128.2
C14 C13 C12 108.4
C14 C13 C18 125.6
C12 C13 C18 125.9
C14 C13 Ru1 71.0
C12 C13 Ru1 71.4
C18 C13 Ru1 126.1
C15 C14 C13 107.7
C15 C14 C19 126.0
C13 C14 C19 126.2
C15 C14 Ru1 71.4
C13 C14 Ru1 70.4
C19 C14 Ru1 126.1
C14 C15 C11 108.5
C14 C15 C20 125.5
C11 C15 C20 125.9
C14 C15 Ru1 70.4
C11 C15 Ru1 70.3
C20 C15 Ru1 128.0

loop_
_geom_bond_atom_site_label_1
_geom_bond_atom_site_label_2
_geom_bond_distance
Ru1 C13 2.1652(12)
Ru1 C14 2.1720(12)
Ru1 C11 2.1725(12)
Ru1 C12 2.1832(12)
Ru1 C15 2.1850(13)
Ru1 Mo1 2.5255(7)
Mo1 C5 2.323(4)
Mo1 C4 2.330(4)
Mo1 C1 2.338(3)
Mo1 C3 2.340(4)
Mo1 C2 2.352(4)
C1 C5 1.426(5)
C1 C2 1.426(5)
C1 C6 1.503(4)
C2 C3 1.425(5)
C2 C7 1.508(4)
C3 C4 1.429(6)
C3 C8 1.499(4)
C4 C5 1.427(5)
C4 C9 1.511(4)
C5 C10 1.507(4)
C11 C15 1.4320
C11 C12 1.4389
C11 C16 1.4999
C12 C13 1.4335
C12 C17 1.4930
C13 C14 1.4331
C13 C18 1.5075
C14 C15 1.4280
C14 C19 1.4970
C15 C20 1.5115

loop_
_geom_torsion_atom_site_label_1
_geom_torsion_atom_site_label_2
_geom_torsion_atom_site_label_3
_geom_torsion_atom_site_label_4
_geom_torsion
C13 Ru1 Mo1 C5 32.97(16)
C14 Ru1 Mo1 C5 105.64(16)
C11 Ru1 Mo1 C5 -110.37(16)
C12 Ru1 Mo1 C5 -38.91(16)
C15 Ru1 Mo1 C5 177.93(15)
C13 Ru1 Mo1 C4 -2.81(13)
C14 Ru1 Mo1 C4 69.86(13)
C11 Ru1 Mo1 C4 -146.15(13)
C12 Ru1 Mo1 C4 -74.69(13)
C15 Ru1 Mo1 C4 142.15(13)
C13 Ru1 Mo1 C1 33.6(9)
C14 Ru1 Mo1 C1 106.3(9)
C11 Ru1 Mo1 C1 -109.7(9)
C12 Ru1 Mo1 C1 -38.3(9)
C15 Ru1 Mo1 C1 178.6(9)
C13 Ru1 Mo1 C3 -43.18(13)
C14 Ru1 Mo1 C3 29.49(13)
C11 Ru1 Mo1 C3 173.47(13)
C12 Ru1 Mo1 C3 -115.07(13)
C15 Ru1 Mo1 C3 101.77(13)
C13 Ru1 Mo1 C2 -75.83(18)
C14 Ru1 Mo1 C2 -3.16(18)
C11 Ru1 Mo1 C2 140.83(18)
C12 Ru1 Mo1 C2 -147.71(18)
C15 Ru1 Mo1 C2 69.13(18)
C4 Mo1 C1 C5 37.5(2)
C3 Mo1 C1 C5 79.2(2)
C2 Mo1 C1 C5 116.2(3)
Ru1 Mo1 C1 C5 -0.7(10)
C5 Mo1 C1 C2 -116.2(3)
C4 Mo1 C1 C2 -78.7(2)
C3 Mo1 C1 C2 -36.9(2)
Ru1 Mo1 C1 C2 -116.9(9)
C5 Mo1 C1 C6 121.7(4)
C4 Mo1 C1 C6 159.2(3)
C3 Mo1 C1 C6 -159.1(3)
C2 Mo1 C1 C6 -122.1(4)
Ru1 Mo1 C1 C6 121.0(8)
C5 C1 C2 C3 -0.4(4)
C6 C1 C2 C3 -173.4(3)
Mo1 C1 C2 C3 63.1(2)
C5 C1 C2 C7 172.4(3)
C6 C1 C2 C7 -0.6(5)
Mo1 C1 C2 C7 -124.1(3)
C5 C1 C2 Mo1 -63.5(2)
C6 C1 C2 Mo1 123.5(3)
C5 Mo1 C2 C3 -79.4(2)
C4 Mo1 C2 C3 -37.5(2)
C1 Mo1 C2 C3 -116.9(3)
Ru1 Mo1 C2 C3 54.0(3)
C5 Mo1 C2 C1 37.5(2)
C4 Mo1 C2 C1 79.4(2)
C3 Mo1 C2 C1 116.9(3)
Ru1 Mo1 C2 C1 170.96(16)
C5 Mo1 C2 C7 159.3(3)
C4 Mo1 C2 C7 -158.8(3)
C1 Mo1 C2 C7 121.8(4)
C3 Mo1 C2 C7 -121.3(4)
Ru1 Mo1 C2 C7 -67.3(3)
C1 C2 C3 C4 0.6(4)
C7 C2 C3 C4 -172.3(3)
Mo1 C2 C3 C4 63.6(2)
C1 C2 C3 C8 174.7(3)
C7 C2 C3 C8 1.8(5)
Mo1 C2 C3 C8 -122.3(3)
C1 C2 C3 Mo1 -63.0(2)
C7 C2 C3 Mo1 124.2(3)
C5 Mo1 C3 C2 78.7(2)
C4 Mo1 C3 C2 116.3(3)
C1 Mo1 C3 C2 37.0(2)
Ru1 Mo1 C3 C2 -149.29(18)
C5 Mo1 C3 C4 -37.6(2)
C1 Mo1 C3 C4 -79.3(2)
C2 Mo1 C3 C4 -116.3(3)
Ru1 Mo1 C3 C4 94.5(2)
C5 Mo1 C3 C8 -159.0(3)
C4 Mo1 C3 C8 -121.5(4)
C1 Mo1 C3 C8 159.3(3)
C2 Mo1 C3 C8 122.3(4)
Ru1 Mo1 C3 C8 -27.0(3)
C2 C3 C4 C5 -0.5(4)
C8 C3 C4 C5 -174.6(3)
Mo1 C3 C4 C5 63.7(2)
C2 C3 C4 C9 175.1(3)
C8 C3 C4 C9 1.0(5)
Mo1 C3 C4 C9 -120.7(3)
C2 C3 C4 Mo1 -64.2(2)
C8 C3 C4 Mo1 121.7(3)
C1 Mo1 C4 C5 -37.4(2)
C3 Mo1 C4 C5 -116.1(3)
C2 Mo1 C4 C5 -78.9(2)
Ru1 Mo1 C4 C5 138.77(19)
C5 Mo1 C4 C3 116.1(3)
C1 Mo1 C4 C3 78.7(2)
C2 Mo1 C4 C3 37.2(2)
Ru1 Mo1 C4 C3 -105.1(2)
C5 Mo1 C4 C9 -121.8(4)
C1 Mo1 C4 C9 -159.2(3)
C3 Mo1 C4 C9 122.1(4)
C2 Mo1 C4 C9 159.3(3)
Ru1 Mo1 C4 C9 17.0(3)
C2 C1 C5 C4 0.1(4)
C6 C1 C5 C4 173.1(3)
Mo1 C1 C5 C4 -64.2(2)
C2 C1 C5 C10 -172.6(3)
C6 C1 C5 C10 0.4(5)
Mo1 C1 C5 C10 123.1(3)
C2 C1 C5 Mo1 64.3(2)
C6 C1 C5 Mo1 -122.7(3)
C3 C4 C5 C1 0.3(4)
C9 C4 C5 C1 -175.3(3)
Mo1 C4 C5 C1 64.4(2)
C3 C4 C5 C10 172.8(3)
C9 C4 C5 C10 -2.8(5)
Mo1 C4 C5 C10 -123.0(3)
C3 C4 C5 Mo1 -64.2(2)
C9 C4 C5 Mo1 120.2(3)
C4 Mo1 C5 C1 -116.2(3)
C3 Mo1 C5 C1 -78.7(2)
C2 Mo1 C5 C1 -37.3(2)
Ru1 Mo1 C5 C1 179.89(15)
C1 Mo1 C5 C4 116.2(3)
C3 Mo1 C5 C4 37.5(2)
C2 Mo1 C5 C4 78.9(2)
Ru1 Mo1 C5 C4 -63.9(3)
C4 Mo1 C5 C10 122.5(4)
C1 Mo1 C5 C10 -121.3(4)
C3 Mo1 C5 C10 160.0(3)
C2 Mo1 C5 C10 -158.6(3)
Ru1 Mo1 C5 C10 58.6(3)
C13 Ru1 C11 C15 79.7
C14 Ru1 C11 C15 36.8
C12 Ru1 C11 C15 117.2
Mo1 Ru1 C11 C15 -121.93(6)
C13 Ru1 C11 C12 -37.4
C14 Ru1 C11 C12 -80.3
C15 Ru1 C11 C12 -117.2
Mo1 Ru1 C11 C12 120.91(6)
C13 Ru1 C11 C16 -158.8
C14 Ru1 C11 C16 158.3
C12 Ru1 C11 C16 -121.3
C15 Ru1 C11 C16 121.5
Mo1 Ru1 C11 C16 -0.43(7)
C15 C11 C12 C13 -1.8
C16 C11 C12 C13 -179.6
Ru1 C11 C12 C13 60.4
C15 C11 C12 C17 174.3
C16 C11 C12 C17 -3.5
Ru1 C11 C12 C17 -123.5
C15 C11 C12 Ru1 -62.2
C16 C11 C12 Ru1 120.0
C14 Ru1 C12 C13 -37.6
C11 Ru1 C12 C13 -118.1
C15 Ru1 C12 C13 -80.3
Mo1 Ru1 C12 C13 121.43(6)
C13 Ru1 C12 C11 118.1
C14 Ru1 C12 C11 80.5
C15 Ru1 C12 C11 37.9
Mo1 Ru1 C12 C11 -120.44(6)
C13 Ru1 C12 C17 -120.3
C14 Ru1 C12 C17 -157.9
C11 Ru1 C12 C17 121.6
C15 Ru1 C12 C17 159.5
Mo1 Ru1 C12 C17 1.17(7)
C11 C12 C13 C14 1.1
C17 C12 C13 C14 -175.0
Ru1 C12 C13 C14 61.7
C11 C12 C13 C18 177.8
C17 C12 C13 C18 1.7
Ru1 C12 C13 C18 -121.6
C11 C12 C13 Ru1 -60.6
C17 C12 C13 Ru1 123.3
C11 Ru1 C13 C14 -80.4
C12 Ru1 C13 C14 -117.9
C15 Ru1 C13 C14 -37.7
Mo1 Ru1 C13 C14 121.60(7)
C14 Ru1 C13 C12 117.9
C11 Ru1 C13 C12 37.5
C15 Ru1 C13 C12 80.2
Mo1 Ru1 C13 C12 -120.49(6)
C14 Ru1 C13 C18 -120.7
C11 Ru1 C13 C18 158.9
C12 Ru1 C13 C18 121.4
C15 Ru1 C13 C18 -158.4
Mo1 Ru1 C13 C18 0.87(8)
C12 C13 C14 C15 0.0
C18 C13 C14 C15 -176.7
Ru1 C13 C14 C15 62.0
C12 C13 C14 C19 177.0
C18 C13 C14 C19 0.2
Ru1 C13 C14 C19 -121.0
C12 C13 C14 Ru1 -62.0
C18 C13 C14 Ru1 121.3
C13 Ru1 C14 C15 -117.4
C11 Ru1 C14 C15 -36.9
C12 Ru1 C14 C15 -79.9
Mo1 Ru1 C14 C15 121.40(6)
C11 Ru1 C14 C13 80.5
C12 Ru1 C14 C13 37.5
C15 Ru1 C14 C13 117.4
Mo1 Ru1 C14 C13 -121.21(6)
C13 Ru1 C14 C19 121.1
C11 Ru1 C14 C19 -158.4
C12 Ru1 C14 C19 158.7
C15 Ru1 C14 C19 -121.5
Mo1 Ru1 C14 C19 -0.09(7)
C13 C14 C15 C11 -1.2
C19 C14 C15 C11 -178.1
Ru1 C14 C15 C11 60.3
C13 C14 C15 C20 175.3
C19 C14 C15 C20 -1.7
Ru1 C14 C15 C20 -123.3
C13 C14 C15 Ru1 -61.4
C19 C14 C15 Ru1 121.6
C12 C11 C15 C14 1.8
C16 C11 C15 C14 179.6
Ru1 C11 C15 C14 -60.3
C12 C11 C15 C20 -174.6
C16 C11 C15 C20 3.2
Ru1 C11 C15 C20 123.3
C12 C11 C15 Ru1 62.1
C16 C11 C15 Ru1 -120.1
C13 Ru1 C15 C14 38.0
C11 Ru1 C15 C14 119.0
C12 Ru1 C15 C14 81.0
Mo1 Ru1 C15 C14 -121.13(6)
C13 Ru1 C15 C11 -81.0
C14 Ru1 C15 C11 -119.0
C12 Ru1 C15 C11 -38.1
Mo1 Ru1 C15 C11 119.85(6)
C13 Ru1 C15 C20 158.2
C14 Ru1 C15 C20 120.3
C11 Ru1 C15 C20 -120.7
C12 Ru1 C15 C20 -158.8
Mo1 Ru1 C15 C20 -0.87(7)
